data_7039128
loop_
_publ_author_name
'Bulsink, Philip'
'Al-Ghamdi, Ahlam'
'Joshi, Prajesh'
'Korobkov, Ilia'
'Woo, Tom'
'Richeson, Darrin'

_publ_section_title
;
 Capturing Re(i) in an neutral N,N,N pincer Scaffold and resulting
 enhanced absorption of visible light.
;
_journal_issue 21
_journal_name_full 'Dalton transactions (Cambridge, England : 2003)'
_journal_page_first 8885
_journal_page_last 8896
_journal_paper_doi 10.1039/c6dt00661b
_journal_volume 45
_journal_year 2016
_chemical_formula_sum 'C25 H20 Cl4 N3 O3 Re'
_chemical_formula_weight 738.44
_space_group_crystal_system triclinic
_space_group_IT_number 2
_space_group_name_Hall '-P 1'
_space_group_name_H-M_alt 'P -1'
_symmetry_space_group_name_Hall '-P 1'
_symmetry_space_group_name_H-M 'P -1'
_atom_sites_solution_hydrogens geom
_audit_creation_method SHELXL-2014/7
_audit_update_record
;
2016-04-18 deposited with the CCDC.
2016-04-28 downloaded from the CCDC.
;
_cell_angle_alpha 83.2090(10)
_cell_angle_beta 75.0400(10)
_cell_angle_gamma 88.3260(10)
_cell_formula_units_Z 2
_cell_length_a 8.5868(2)
_cell_length_b 10.8679(2)
_cell_length_c 15.2298(4)
_cell_measurement_reflns_used 9909
_cell_measurement_temperature 200(2)
_cell_measurement_theta_max 28.32
_cell_measurement_theta_min 2.46
_cell_volume 1363.45(5)
_computing_cell_refinement 'APEX II, Bruker (2012)'
_computing_data_collection 'APEX II, Bruker (2012)'
_computing_data_reduction 'XPREP, Bruker (2012)'
_computing_molecular_graphics 'SHELXTL, Bruker (2015)'
_computing_publication_material 'SHELXTL, Bruker (2015)'
_computing_structure_refinement 'SHELXL-2014/7 (Sheldrick, 2014)'
_computing_structure_solution 'SHELXL-2014/7 (Sheldrick, 2014)'
_diffrn_ambient_temperature 200(2)
_diffrn_measured_fraction_theta_full 0.997
_diffrn_measured_fraction_theta_max 0.984
_diffrn_measurement_device_type 'Bruker APEX-II CCD'
_diffrn_measurement_method '\f and \w scans'
_diffrn_radiation_type MoK\a
_diffrn_radiation_wavelength 0.71073
_diffrn_reflns_av_R_equivalents 0.0241
_diffrn_reflns_av_unetI/netI 0.0310
_diffrn_reflns_Laue_measured_fraction_full 0.997
_diffrn_reflns_Laue_measured_fraction_max 0.984
_diffrn_reflns_limit_h_max 11
_diffrn_reflns_limit_h_min -11
_diffrn_reflns_limit_k_max 14
_diffrn_reflns_limit_k_min -14
_diffrn_reflns_limit_l_max 20
_diffrn_reflns_limit_l_min -20
_diffrn_reflns_number 18904
_diffrn_reflns_point_group_measured_fraction_full 0.997
_diffrn_reflns_point_group_measured_fraction_max 0.984
_diffrn_reflns_theta_full 25.242
_diffrn_reflns_theta_max 28.332
_diffrn_reflns_theta_min 1.887
_diffrn_source 'sealed X-ray tube'
_exptl_absorpt_coefficient_mu 4.880
_exptl_absorpt_correction_T_max 0.7457
_exptl_absorpt_correction_T_min 0.5203
_exptl_absorpt_correction_type multi-scan
_exptl_absorpt_process_details 'SADABS, Bruker (2003)'
_exptl_crystal_colour orange
_exptl_crystal_density_diffrn 1.799
_exptl_crystal_description plate
_exptl_crystal_F_000 716
_exptl_crystal_size_max 0.270
_exptl_crystal_size_mid 0.240
_exptl_crystal_size_min 0.040
_refine_diff_density_max 1.594
_refine_diff_density_min -1.433
_refine_diff_density_rms 0.188
_refine_ls_extinction_method none
_refine_ls_goodness_of_fit_ref 1.043
_refine_ls_hydrogen_treatment constr
_refine_ls_matrix_type full
_refine_ls_number_parameters 325
_refine_ls_number_reflns 6704
_refine_ls_number_restraints 45
_refine_ls_restrained_S_all 1.041
_refine_ls_R_factor_all 0.0355
_refine_ls_R_factor_gt 0.0323
_refine_ls_shift/su_max 0.001
_refine_ls_shift/su_mean 0.000
_refine_ls_structure_factor_coef Fsqd
_refine_ls_weighting_details 'w=1/[\s^2^(Fo^2^)+(0.0809P)^2^+2.1075P] where P=(Fo^2^+2Fc^2^)/3'
_refine_ls_weighting_scheme calc
_refine_ls_wR_factor_gt 0.1052
_refine_ls_wR_factor_ref 0.1086
_reflns_Friedel_coverage 0.000
_reflns_number_gt 6218
_reflns_number_total 6704
_reflns_threshold_expression 'I > 2\s(I)'
_cod_data_source_file c6dt00661b2.cif
_cod_data_source_block dr100
_cod_depositor_comments 'Adding full bibliography for 7039128--7039138.cif.'
_cod_database_code 7039128
_shelx_shelxl_version_number 2014/7
_shelx_space_group_comment
; 
The symmetry employed for this shelxl refinement is uniquely defined 
by the following loop, which should always be used as a source of 
symmetry information in preference to the above space-group names. 
They are only intended as comments. 
;
_shelx_estimated_absorpt_t_min 0.352
_shelx_estimated_absorpt_t_max 0.829

loop_
_space_group_symop_operation_xyz
'x, y, z'
'-x, -y, -z'

loop_
_atom_site_label
_atom_site_type_symbol
_atom_site_fract_x
_atom_site_fract_y
_atom_site_fract_z
_atom_site_U_iso_or_equiv
_atom_site_adp_type
_atom_site_occupancy
_atom_site_site_symmetry_order
_atom_site_calc_flag
_atom_site_refinement_flags_posn
_atom_site_refinement_flags_adp
Re1 Re 0.70702(2) 0.79595(2) 0.10234(2) 0.01836(8) Uani 1 1 d . .
Cl1 Cl 0.76856(13) 0.57206(10) 0.13605(8) 0.0252(2) Uani 1 1 d . .
Cl2 Cl 1.0080(3) 0.3713(3) 0.3599(2) 0.0873(7) Uani 1 1 d . .
Cl3 Cl 0.8507(5) 0.5952(3) 0.4138(3) 0.1182(12) Uani 1 1 d . .
Cl5 Cl 0.6616(3) 0.3836(3) 0.40449(17) 0.0844(7) Uani 1 1 d . .
O1 O 1.0572(5) 0.8854(4) 0.0570(3) 0.0375(9) Uani 1 1 d . .
O2 O 0.6931(6) 0.8366(4) 0.3007(3) 0.0433(10) Uani 1 1 d . .
O3 O 0.5936(5) 1.0631(4) 0.0748(3) 0.0427(10) Uani 1 1 d . .
N1 N 0.4691(4) 0.7205(3) 0.1054(3) 0.0212(7) Uani 1 1 d . .
N2 N 0.7213(4) 0.7554(3) -0.0345(2) 0.0162(7) Uani 1 1 d . .
N3 N 0.3104(5) 0.8676(4) 0.2693(3) 0.0296(8) Uani 1 1 d . .
C1 C 0.5981(6) 0.6725(5) -0.1442(3) 0.0287(10) Uani 1 1 d . .
H1A H 0.4945 0.6338 -0.1402 0.043 Uiso 1 1 calc R U
H1B H 0.6113 0.7484 -0.1872 0.043 Uiso 1 1 calc R U
H1C H 0.6858 0.6149 -0.1658 0.043 Uiso 1 1 calc R U
C2 C 0.6022(5) 0.7037(4) -0.0524(3) 0.0210(8) Uani 1 1 d . .
C3 C 0.4593(5) 0.6797(4) 0.0267(3) 0.0200(8) Uani 1 1 d . .
C4 C 0.3229(6) 0.6221(4) 0.0182(4) 0.0279(9) Uani 1 1 d . .
H4A H 0.3204 0.5936 -0.0381 0.033 Uiso 1 1 calc R U
C5 C 0.1905(6) 0.6067(5) 0.0928(4) 0.0329(11) Uani 1 1 d . .
H5A H 0.0958 0.5672 0.0888 0.039 Uiso 1 1 calc R U
C6 C 0.1984(6) 0.6494(5) 0.1724(4) 0.0327(11) Uani 1 1 d . .
H6A H 0.1084 0.6403 0.2243 0.039 Uiso 1 1 calc R U
C7 C 0.3387(6) 0.7063(4) 0.1772(3) 0.0249(9) Uani 1 1 d . .
C8 C 0.3442(6) 0.7537(5) 0.2661(4) 0.0286(10) Uani 1 1 d . .
C9 C 0.3825(8) 0.6582(5) 0.3360(4) 0.0409(13) Uani 1 1 d . .
H9A H 0.4029 0.5786 0.3108 0.061 Uiso 1 1 calc R U
H9B H 0.4785 0.6836 0.3528 0.061 Uiso 1 1 calc R U
H9C H 0.2912 0.6495 0.3904 0.061 Uiso 1 1 calc R U
C10 C 0.8647(5) 0.7913(4) -0.1069(3) 0.0209(8) Uani 1 1 d . .
C11 C 0.8629(6) 0.8989(4) -0.1638(3) 0.0269(9) Uani 1 1 d . .
H11A H 0.7677 0.9474 -0.1578 0.032 Uiso 1 1 calc R U
C12 C 1.0037(7) 0.9362(5) -0.2308(4) 0.0339(11) Uani 1 1 d . .
H12A H 1.0037 1.0098 -0.2713 0.041 Uiso 1 1 calc R U
C13 C 1.1424(6) 0.8663(5) -0.2383(4) 0.0342(11) Uani 1 1 d . .
H13A H 1.2383 0.8930 -0.2829 0.041 Uiso 1 1 calc R U
C14 C 1.1420(6) 0.7576(5) -0.1811(4) 0.0331(11) Uani 1 1 d . .
H14A H 1.2368 0.7085 -0.1877 0.040 Uiso 1 1 calc R U
C15 C 1.0027(6) 0.7195(4) -0.1135(4) 0.0270(9) Uani 1 1 d . .
H15A H 1.0024 0.6460 -0.0729 0.032 Uiso 1 1 calc R U
C16 C 0.2996(7) 0.9261(5) 0.3481(4) 0.0358(11) Uani 1 1 d . U
C17 C 0.1990(9) 0.8827(7) 0.4336(4) 0.0515(15) Uani 1 1 d . U
H17A H 0.1395 0.8081 0.4412 0.062 Uiso 1 1 calc R U
C18 C 0.1873(12) 0.9495(9) 0.5063(6) 0.072(2) Uani 1 1 d . U
H18A H 0.1171 0.9217 0.5640 0.087 Uiso 1 1 calc R U
C19 C 0.2746(14) 1.0544(10) 0.4967(7) 0.085(3) Uani 1 1 d . .
H19A H 0.2669 1.0979 0.5482 0.102 Uiso 1 1 calc R U
C20 C 0.3742(12) 1.0988(9) 0.4134(7) 0.076(3) Uani 1 1 d . U
H20A H 0.4352 1.1723 0.4073 0.091 Uiso 1 1 calc R U
C21 C 0.3845(9) 1.0349(6) 0.3382(5) 0.0513(15) Uani 1 1 d . U
H21A H 0.4502 1.0662 0.2800 0.062 Uiso 1 1 calc R U
C22 C 0.9248(6) 0.8522(4) 0.0749(3) 0.0227(9) Uani 1 1 d . .
C23 C 0.6949(6) 0.8209(4) 0.2274(3) 0.0241(9) Uani 1 1 d . .
C24 C 0.6384(6) 0.9619(4) 0.0833(3) 0.0257(9) Uani 1 1 d . .
C25 C 0.8418(11) 0.4668(8) 0.3572(5) 0.066(2) Uani 1 1 d . .
H25A H 0.8467 0.4965 0.2918 0.079 Uiso 1 1 calc R U

loop_
_atom_site_aniso_label
_atom_site_aniso_U_11
_atom_site_aniso_U_22
_atom_site_aniso_U_33
_atom_site_aniso_U_23
_atom_site_aniso_U_13
_atom_site_aniso_U_12
Re1 0.01838(11) 0.01663(10) 0.02127(11) -0.00355(7) -0.00656(7) -0.00054(6)
Cl1 0.0261(5) 0.0184(4) 0.0328(6) -0.0019(4) -0.0113(4) 0.0009(4)
Cl2 0.0800(15) 0.1002(18) 0.0827(17) -0.0160(14) -0.0195(13) -0.0084(13)
Cl3 0.165(3) 0.0700(15) 0.138(3) -0.0181(17) -0.069(3) 0.0014(18)
Cl5 0.0798(15) 0.1020(18) 0.0634(13) 0.0126(12) -0.0115(11) -0.0216(13)
O1 0.0232(17) 0.037(2) 0.052(3) -0.0078(18) -0.0071(17) -0.0070(15)
O2 0.054(2) 0.055(2) 0.025(2) -0.0114(18) -0.0137(18) -0.008(2)
O3 0.044(2) 0.0254(18) 0.059(3) -0.0029(17) -0.015(2) 0.0081(16)
N1 0.0161(16) 0.0189(16) 0.027(2) 0.0003(14) -0.0050(14) 0.0011(13)
N2 0.0214(16) 0.0195(16) 0.0094(15) 0.0043(12) -0.0098(13) 0.0023(13)
N3 0.034(2) 0.031(2) 0.024(2) -0.0065(16) -0.0062(16) 0.0047(17)
C1 0.033(2) 0.032(2) 0.025(2) -0.0087(19) -0.0131(19) -0.0007(19)
C2 0.024(2) 0.0198(18) 0.021(2) -0.0046(16) -0.0095(17) 0.0021(15)
C3 0.0187(18) 0.0189(18) 0.023(2) -0.0053(15) -0.0046(16) 0.0046(15)
C4 0.025(2) 0.025(2) 0.037(3) -0.0090(19) -0.0116(19) -0.0003(17)
C5 0.022(2) 0.033(2) 0.045(3) -0.007(2) -0.012(2) -0.0053(19)
C6 0.021(2) 0.032(2) 0.042(3) -0.005(2) -0.003(2) -0.0026(18)
C7 0.024(2) 0.023(2) 0.028(2) -0.0026(18) -0.0068(18) 0.0010(17)
C8 0.021(2) 0.029(2) 0.029(2) 0.0044(19) 0.0013(17) -0.0004(17)
C9 0.052(3) 0.036(3) 0.034(3) 0.003(2) -0.013(3) 0.005(2)
C10 0.0168(18) 0.0230(19) 0.022(2) -0.0044(16) -0.0022(15) -0.0012(15)
C11 0.028(2) 0.024(2) 0.026(2) -0.0018(17) -0.0038(18) 0.0028(17)
C12 0.037(3) 0.033(2) 0.028(3) 0.003(2) -0.003(2) -0.004(2)
C13 0.028(2) 0.042(3) 0.027(3) -0.002(2) 0.0031(19) -0.006(2)
C14 0.022(2) 0.041(3) 0.034(3) -0.005(2) -0.0026(19) 0.0032(19)
C15 0.026(2) 0.026(2) 0.029(2) -0.0006(18) -0.0088(19) 0.0041(18)
C16 0.044(3) 0.039(2) 0.028(2) -0.010(2) -0.014(2) 0.013(2)
C17 0.058(4) 0.065(4) 0.029(3) -0.011(3) -0.004(2) 0.008(3)
C18 0.090(6) 0.090(6) 0.038(4) -0.023(4) -0.012(4) 0.019(5)
C19 0.103(7) 0.107(8) 0.069(6) -0.057(6) -0.049(6) 0.041(6)
C20 0.087(6) 0.066(5) 0.090(6) -0.045(5) -0.037(5) 0.009(4)
C21 0.058(4) 0.044(3) 0.054(4) -0.017(3) -0.015(3) 0.001(3)
C22 0.030(2) 0.0218(19) 0.020(2) -0.0112(16) -0.0103(17) -0.0004(17)
C23 0.025(2) 0.028(2) 0.018(2) 0.0042(17) -0.0074(17) 0.0008(17)
C24 0.023(2) 0.028(2) 0.027(2) -0.0037(18) -0.0097(18) 0.0025(17)
C25 0.083(6) 0.079(5) 0.036(4) 0.012(4) -0.022(4) -0.023(4)

loop_
_atom_type_symbol
_atom_type_description
_atom_type_scat_dispersion_real
_atom_type_scat_dispersion_imag
_atom_type_scat_source
C C 0.0033 0.0016 'International Tables Vol C Tables 4.2.6.8 and 6.1.1.4'
H H 0.0000 0.0000 'International Tables Vol C Tables 4.2.6.8 and 6.1.1.4'
N N 0.0061 0.0033 'International Tables Vol C Tables 4.2.6.8 and 6.1.1.4'
O O 0.0106 0.0060 'International Tables Vol C Tables 4.2.6.8 and 6.1.1.4'
Cl Cl 0.1484 0.1585 'International Tables Vol C Tables 4.2.6.8 and 6.1.1.4'
Re Re -1.0185 7.2310 'International Tables Vol C Tables 4.2.6.8 and 6.1.1.4'

loop_
_geom_angle_atom_site_label_1
_geom_angle_atom_site_label_2
_geom_angle_atom_site_label_3
_geom_angle
C24 Re1 C22 89.6(2)
C24 Re1 C23 88.4(2)
C22 Re1 C23 86.2(2)
C24 Re1 N2 95.23(17)
C22 Re1 N2 94.72(16)
C23 Re1 N2 176.27(15)
C24 Re1 N1 92.72(17)
C22 Re1 N1 168.34(17)
C23 Re1 N1 105.23(18)
N2 Re1 N1 73.70(15)
C24 Re1 Cl1 174.17(15)
C22 Re1 Cl1 95.89(14)
C23 Re1 Cl1 90.12(14)
N2 Re1 Cl1 86.20(9)
N1 Re1 Cl1 82.24(9)
C7 N1 C3 117.8(4)
C7 N1 Re1 127.3(3)
C3 N1 Re1 114.8(3)
C2 N2 C10 120.5(4)
C2 N2 Re1 120.3(3)
C10 N2 Re1 119.2(3)
C8 N3 C16 122.3(5)
N2 C2 C3 114.8(4)
N2 C2 C1 124.9(4)
C3 C2 C1 120.3(4)
N1 C3 C4 122.7(4)
N1 C3 C2 116.1(4)
C4 C3 C2 121.3(4)
C5 C4 C3 119.0(5)
C6 C5 C4 118.8(4)
C5 C6 C7 119.8(5)
N1 C7 C6 122.0(5)
N1 C7 C8 119.2(4)
C6 C7 C8 118.9(4)
N3 C8 C9 130.8(5)
N3 C8 C7 114.2(4)
C9 C8 C7 114.9(4)
C11 C10 C15 121.7(4)
C11 C10 N2 119.2(4)
C15 C10 N2 119.0(4)
C10 C11 C12 119.0(4)
C13 C12 C11 120.2(5)
C12 C13 C14 120.2(5)
C13 C14 C15 120.3(5)
C10 C15 C14 118.6(4)
C21 C16 C17 119.6(6)
C21 C16 N3 117.7(6)
C17 C16 N3 122.6(6)
C18 C17 C16 119.1(8)
C19 C18 C17 120.9(9)
C18 C19 C20 120.9(8)
C19 C20 C21 119.2(9)
C16 C21 C20 120.1(8)
O1 C22 Re1 178.9(4)
O2 C23 Re1 177.7(5)
O3 C24 Re1 177.7(5)
Cl3 C25 Cl2 109.8(5)
Cl3 C25 Cl5 111.7(5)
Cl2 C25 Cl5 110.5(5)

loop_
_geom_bond_atom_site_label_1
_geom_bond_atom_site_label_2
_geom_bond_distance
Re1 C24 1.894(5)
Re1 C22 1.910(5)
Re1 C23 1.931(5)
Re1 N2 2.153(3)
Re1 N1 2.211(4)
Re1 Cl1 2.4966(10)
Cl2 C25 1.746(10)
Cl3 C25 1.738(9)
Cl5 C25 1.756(9)
O1 C22 1.156(6)
O2 C23 1.146(6)
O3 C24 1.158(6)
N1 C7 1.346(6)
N1 C3 1.350(6)
N2 C2 1.284(6)
N2 C10 1.452(5)
N3 C8 1.267(6)
N3 C16 1.405(7)
C1 C2 1.487(6)
C2 C3 1.485(6)
C3 C4 1.386(6)
C4 C5 1.382(7)
C5 C6 1.366(8)
C6 C7 1.392(7)
C7 C8 1.516(7)
C8 C9 1.490(7)
C10 C11 1.372(6)
C10 C15 1.388(6)
C11 C12 1.401(7)
C12 C13 1.380(8)
C13 C14 1.383(8)
C14 C15 1.398(7)
C16 C21 1.381(9)
C16 C17 1.400(9)
C17 C18 1.376(10)
C18 C19 1.356(15)
C19 C20 1.376(16)
C20 C21 1.389(10)

loop_
_geom_torsion_atom_site_label_1
_geom_torsion_atom_site_label_2
_geom_torsion_atom_site_label_3
_geom_torsion_atom_site_label_4
_geom_torsion
C10 N2 C2 C3 -176.0(3)
Re1 N2 C2 C3 1.7(5)
C10 N2 C2 C1 1.7(6)
Re1 N2 C2 C1 179.4(3)
C7 N1 C3 C4 -1.5(6)
Re1 N1 C3 C4 175.6(3)
C7 N1 C3 C2 176.6(4)
Re1 N1 C3 C2 -6.3(5)
N2 C2 C3 N1 3.2(6)
C1 C2 C3 N1 -174.6(4)
N2 C2 C3 C4 -178.7(4)
C1 C2 C3 C4 3.5(6)
N1 C3 C4 C5 0.7(7)
C2 C3 C4 C5 -177.2(4)
C3 C4 C5 C6 0.3(7)
C4 C5 C6 C7 -0.5(8)
C3 N1 C7 C6 1.2(7)
Re1 N1 C7 C6 -175.4(3)
C3 N1 C7 C8 -178.6(4)
Re1 N1 C7 C8 4.7(6)
C5 C6 C7 N1 -0.3(8)
C5 C6 C7 C8 179.6(5)
C16 N3 C8 C9 -1.5(9)
C16 N3 C8 C7 176.0(5)
N1 C7 C8 N3 84.5(6)
C6 C7 C8 N3 -95.4(6)
N1 C7 C8 C9 -97.5(5)
C6 C7 C8 C9 82.6(6)
C2 N2 C10 C11 79.4(5)
Re1 N2 C10 C11 -98.4(4)
C2 N2 C10 C15 -104.1(5)
Re1 N2 C10 C15 78.1(5)
C15 C10 C11 C12 0.7(7)
N2 C10 C11 C12 177.1(4)
C10 C11 C12 C13 -1.0(8)
C11 C12 C13 C14 1.5(9)
C12 C13 C14 C15 -1.9(9)
C11 C10 C15 C14 -1.1(7)
N2 C10 C15 C14 -177.5(4)
C13 C14 C15 C10 1.7(8)
C8 N3 C16 C21 129.5(6)
C8 N3 C16 C17 -54.8(8)
C21 C16 C17 C18 -0.2(10)
N3 C16 C17 C18 -175.9(6)
C16 C17 C18 C19 -1.7(13)
C17 C18 C19 C20 1.7(15)
C18 C19 C20 C21 0.2(14)
C17 C16 C21 C20 2.1(10)
N3 C16 C21 C20 177.9(6)
C19 C20 C21 C16 -2.1(13)
